data_7233171
loop_
_publ_author_name
'Gusev, Alexey'
'Braga, Elena'
'Zamnius, Ekaterina'
'Kiskin, Mikhail'
'Kryukova, Mariya'
'Baryshnikova, Alina'
'Minaev, Boris'
'Baryshnikov, Gleb'
'\%Agren, Hans'
'Linert, Wolfgang'

_publ_section_title
;
 Structure and excitation-dependent emission of novel zinc complexes with
 pyridyltriazoles
;
_journal_issue 38
_journal_name_full 'RSC Advances'
_journal_page_first 22143
_journal_paper_doi 10.1039/C9RA02491C
_journal_volume 9
_journal_year 2019
_chemical_formula_sum 'C14 H12 Cl2 N4 Zn'
_chemical_formula_weight 372.55
_space_group_crystal_system triclinic
_space_group_IT_number 2
_space_group_name_Hall '-P 1'
_space_group_name_H-M_alt 'P -1'
_symmetry_space_group_name_Hall '-P 1'
_symmetry_space_group_name_H-M 'P -1'
_atom_sites_solution_hydrogens mixed
_audit_creation_method SHELXL-2016/6
_audit_update_record
;
2019-03-25 deposited with the CCDC.    2019-07-08 downloaded from the CCDC.
;
_cell_angle_alpha 84.525(7)
_cell_angle_beta 78.822(6)
_cell_angle_gamma 63.230(5)
_cell_formula_units_Z 2
_cell_length_a 8.0697(14)
_cell_length_b 8.3754(15)
_cell_length_c 12.679(3)
_cell_measurement_reflns_used 5626
_cell_measurement_temperature 150(2)
_cell_measurement_theta_max 26.48
_cell_measurement_theta_min 2.87
_cell_volume 750.5(3)
_computing_structure_refinement 'SHELXL-2016/6 (Sheldrick, 2016)'
_diffrn_ambient_temperature 150(2)
_diffrn_measured_fraction_theta_full 0.974
_diffrn_measured_fraction_theta_max 0.976
_diffrn_measurement_device_type 'Bruker APEX-II CCD'
_diffrn_measurement_method '\f and \w scans'
_diffrn_radiation_type MoK\a
_diffrn_radiation_wavelength 0.71073
_diffrn_reflns_av_R_equivalents 0.0195
_diffrn_reflns_av_unetI/netI 0.0258
_diffrn_reflns_Laue_measured_fraction_full 0.974
_diffrn_reflns_Laue_measured_fraction_max 0.976
_diffrn_reflns_limit_h_max 10
_diffrn_reflns_limit_h_min -8
_diffrn_reflns_limit_k_max 10
_diffrn_reflns_limit_k_min -10
_diffrn_reflns_limit_l_max 15
_diffrn_reflns_limit_l_min -15
_diffrn_reflns_number 6662
_diffrn_reflns_point_group_measured_fraction_full 0.974
_diffrn_reflns_point_group_measured_fraction_max 0.976
_diffrn_reflns_theta_full 25.242
_diffrn_reflns_theta_max 26.485
_diffrn_reflns_theta_min 2.869
_diffrn_source 'fine-focus sealed tube'
_exptl_absorpt_coefficient_mu 1.989
_exptl_absorpt_correction_T_max 0.7454
_exptl_absorpt_correction_T_min 0.5781
_exptl_absorpt_correction_type multi-scan
_exptl_absorpt_process_details
;
 SADABS 2016/2: Krause, L., Herbst-Irmer, R., Sheldrick G.M. & Stalke D.,
 J. Appl. Cryst. 48 (2015) 3-10
;
_exptl_crystal_colour colorless
_exptl_crystal_density_diffrn 1.648
_exptl_crystal_description parallelepiped
_exptl_crystal_F_000 376
_exptl_crystal_size_max 0.150
_exptl_crystal_size_mid 0.100
_exptl_crystal_size_min 0.070
_refine_diff_density_max 0.469
_refine_diff_density_min -0.320
_refine_diff_density_rms 0.076
_refine_ls_extinction_method none
_refine_ls_goodness_of_fit_ref 1.166
_refine_ls_hydrogen_treatment mixed
_refine_ls_matrix_type full
_refine_ls_number_parameters 195
_refine_ls_number_reflns 3036
_refine_ls_number_restraints 0
_refine_ls_restrained_S_all 1.166
_refine_ls_R_factor_all 0.0231
_refine_ls_R_factor_gt 0.0223
_refine_ls_shift/su_max 0.001
_refine_ls_shift/su_mean 0.000
_refine_ls_structure_factor_coef Fsqd
_refine_ls_weighting_details 'w=1/[\s^2^(Fo^2^)+(0.0388P)^2^+0.1971P] where P=(Fo^2^+2Fc^2^)/3'
_refine_ls_weighting_scheme calc
_refine_ls_wR_factor_gt 0.0704
_refine_ls_wR_factor_ref 0.0709
_reflns_Friedel_coverage 0.000
_reflns_number_gt 2931
_reflns_number_total 3036
_reflns_threshold_expression 'I > 2\s(I)'
_cod_data_source_file c9ra02491c2.cif
_cod_data_source_block 3
_cod_original_cell_volume 750.6(2)
_cod_database_code 7233171
_shelx_shelxl_version_number 2016/6
_shelx_space_group_comment
;
The symmetry employed for this shelxl refinement is uniquely defined
by the following loop, which should always be used as a source of
symmetry information in preference to the above space-group names.
They are only intended as comments.
;
_shelx_estimated_absorpt_t_min 0.755
_shelx_estimated_absorpt_t_max 0.873

loop_
_space_group_symop_operation_xyz
'x, y, z'
'-x, -y, -z'

loop_
_atom_site_label
_atom_site_type_symbol
_atom_site_fract_x
_atom_site_fract_y
_atom_site_fract_z
_atom_site_U_iso_or_equiv
_atom_site_adp_type
_atom_site_occupancy
_atom_site_site_symmetry_order
_atom_site_calc_flag
_atom_site_refinement_flags_posn
_atom_site_refinement_flags_adp
Zn1 Zn 0.81002(2) 0.44512(2) 0.80652(2) 0.01991(9) Uani 1 1 d . .
Cl1 Cl 0.82683(6) 0.69568(6) 0.82186(4) 0.02690(11) Uani 1 1 d . .
Cl2 Cl 1.05501(6) 0.26398(6) 0.68904(3) 0.02682(11) Uani 1 1 d . .
N1 N 0.56579(19) 0.43602(18) 0.79475(11) 0.0178(3) Uani 1 1 d . .
N2 N 0.3890(2) 0.2919(2) 0.86109(12) 0.0228(3) Uani 1 1 d . .
N3 N 0.3296(2) 0.3932(2) 0.77330(12) 0.0216(3) Uani 1 1 d . .
H3A H 0.241(4) 0.387(3) 0.749(2) 0.040(7) Uiso 1 1 d . .
N4 N 0.7838(2) 0.30538(18) 0.94741(11) 0.0191(3) Uani 1 1 d . .
C1 C 0.5313(2) 0.3226(2) 0.87106(13) 0.0180(3) Uani 1 1 d . .
C2 C 0.4331(2) 0.4798(2) 0.73320(13) 0.0178(3) Uani 1 1 d . .
C3 C 0.4004(2) 0.6039(2) 0.64211(13) 0.0182(3) Uani 1 1 d . .
C4 C 0.5335(3) 0.6644(2) 0.59571(15) 0.0253(4) Uani 1 1 d . .
H1 H 0.646699 0.624979 0.623871 0.030 Uiso 1 1 calc R U
C5 C 0.5020(3) 0.7812(3) 0.50914(15) 0.0281(4) Uani 1 1 d . .
H7 H 0.593963 0.821371 0.478581 0.034 Uiso 1 1 calc R U
C6 C 0.3381(3) 0.8412(2) 0.46586(14) 0.0238(4) Uani 1 1 d . .
C7 C 0.2056(3) 0.7801(2) 0.51249(15) 0.0270(4) Uani 1 1 d . .
H3 H 0.092768 0.819336 0.484014 0.032 Uiso 1 1 calc R U
C8 C 0.2354(2) 0.6636(2) 0.59932(15) 0.0251(4) Uani 1 1 d . .
H2 H 0.143071 0.623890 0.630029 0.030 Uiso 1 1 calc R U
C9 C 0.3030(3) 0.9693(3) 0.37198(16) 0.0341(4) Uani 1 1 d . .
H5 H 0.231772 0.943846 0.327071 0.051 Uiso 1 1 calc R U
H6 H 0.423707 0.955352 0.329309 0.051 Uiso 1 1 calc R U
H4 H 0.230656 1.092135 0.398376 0.051 Uiso 1 1 calc R U
C10 C 0.6461(2) 0.2521(2) 0.95642(13) 0.0184(3) Uani 1 1 d . .
C11 C 0.8915(2) 0.2557(2) 1.02414(14) 0.0228(3) Uani 1 1 d . .
H8 H 0.987483 0.293691 1.018570 0.027 Uiso 1 1 calc R U
C12 C 0.8669(3) 0.1506(2) 1.11145(14) 0.0239(4) Uani 1 1 d . .
H11 H 0.944012 0.118345 1.165177 0.029 Uiso 1 1 calc R U
C13 C 0.7290(3) 0.0934(2) 1.11928(14) 0.0251(4) Uani 1 1 d . .
H10 H 0.711270 0.020052 1.177998 0.030 Uiso 1 1 calc R U
C14 C 0.6161(2) 0.1443(2) 1.04022(14) 0.0223(3) Uani 1 1 d . .
H9 H 0.520742 0.106074 1.043713 0.027 Uiso 1 1 calc R U

loop_
_atom_site_aniso_label
_atom_site_aniso_U_11
_atom_site_aniso_U_22
_atom_site_aniso_U_33
_atom_site_aniso_U_23
_atom_site_aniso_U_13
_atom_site_aniso_U_12
Zn1 0.01806(12) 0.02744(13) 0.02067(13) 0.00585(8) -0.00729(8) -0.01527(9)
Cl1 0.0285(2) 0.0300(2) 0.0315(2) 0.00511(17) -0.00946(17) -0.02032(18)
Cl2 0.0208(2) 0.0384(2) 0.0253(2) -0.00220(17) -0.00504(16) -0.01589(18)
N1 0.0170(6) 0.0214(7) 0.0184(6) 0.0029(5) -0.0060(5) -0.0108(6)
N2 0.0225(7) 0.0312(8) 0.0217(7) 0.0066(6) -0.0087(6) -0.0172(6)
N3 0.0199(7) 0.0295(7) 0.0224(7) 0.0058(6) -0.0093(5) -0.0160(6)
N4 0.0199(7) 0.0225(7) 0.0196(7) 0.0034(5) -0.0073(5) -0.0125(6)
C1 0.0176(7) 0.0214(7) 0.0183(7) 0.0019(6) -0.0047(6) -0.0112(6)
C2 0.0150(7) 0.0205(7) 0.0199(8) -0.0003(6) -0.0046(6) -0.0091(6)
C3 0.0177(7) 0.0188(7) 0.0183(8) -0.0001(6) -0.0046(6) -0.0077(6)
C4 0.0202(8) 0.0303(9) 0.0285(9) 0.0069(7) -0.0086(7) -0.0135(7)
C5 0.0253(9) 0.0304(9) 0.0297(9) 0.0075(7) -0.0040(7) -0.0150(8)
C6 0.0289(9) 0.0199(8) 0.0186(8) 0.0005(6) -0.0050(7) -0.0071(7)
C7 0.0251(9) 0.0281(9) 0.0293(9) 0.0048(7) -0.0139(7) -0.0104(7)
C8 0.0220(8) 0.0296(9) 0.0283(9) 0.0059(7) -0.0101(7) -0.0141(7)
C9 0.0393(11) 0.0303(10) 0.0280(10) 0.0096(8) -0.0094(8) -0.0116(9)
C10 0.0172(7) 0.0210(7) 0.0188(8) 0.0008(6) -0.0048(6) -0.0096(6)
C11 0.0228(8) 0.0272(8) 0.0231(8) 0.0016(7) -0.0092(7) -0.0133(7)
C12 0.0267(9) 0.0253(8) 0.0198(8) 0.0019(6) -0.0100(7) -0.0097(7)
C13 0.0306(9) 0.0246(8) 0.0197(8) 0.0050(6) -0.0061(7) -0.0121(7)
C14 0.0237(8) 0.0243(8) 0.0226(8) 0.0022(6) -0.0045(6) -0.0141(7)

loop_
_atom_type_symbol
_atom_type_description
_atom_type_scat_dispersion_real
_atom_type_scat_dispersion_imag
_atom_type_scat_source
C C 0.0033 0.0016 'International Tables Vol C Tables 4.2.6.8 and 6.1.1.4'
H H 0.0000 0.0000 'International Tables Vol C Tables 4.2.6.8 and 6.1.1.4'
N N 0.0061 0.0033 'International Tables Vol C Tables 4.2.6.8 and 6.1.1.4'
Cl Cl 0.1484 0.1585 'International Tables Vol C Tables 4.2.6.8 and 6.1.1.4'
Zn Zn 0.2839 1.4301 'International Tables Vol C Tables 4.2.6.8 and 6.1.1.4'

loop_
_geom_angle_atom_site_label_1
_geom_angle_atom_site_label_2
_geom_angle_atom_site_label_3
_geom_angle
N1 Zn1 N4 81.66(5)
N1 Zn1 Cl1 122.96(4)
N4 Zn1 Cl1 116.63(4)
N1 Zn1 Cl2 112.31(4)
N4 Zn1 Cl2 109.50(4)
Cl1 Zn1 Cl2 110.51(2)
C2 N1 C1 104.08(13)
C2 N1 Zn1 144.75(11)
C1 N1 Zn1 110.42(10)
C1 N2 N3 101.85(13)
C2 N3 N2 112.32(14)
C2 N3 H3A 129.3(17)
N2 N3 H3A 118.1(17)
C11 N4 C10 118.65(15)
C11 N4 Zn1 127.88(12)
C10 N4 Zn1 113.35(11)
N2 C1 N1 114.42(14)
N2 C1 C10 126.01(15)
N1 C1 C10 119.54(14)
N3 C2 N1 107.32(14)
N3 C2 C3 125.53(15)
N1 C2 C3 127.11(14)
C4 C3 C8 118.76(16)
C4 C3 C2 120.80(15)
C8 C3 C2 120.44(15)
C5 C4 C3 120.44(16)
C5 C4 H1 119.8
C3 C4 H1 119.8
C4 C5 C6 121.22(17)
C4 C5 H7 119.4
C6 C5 H7 119.4
C5 C6 C7 118.09(16)
C5 C6 C9 121.28(17)
C7 C6 C9 120.62(17)
C8 C7 C6 121.22(17)
C8 C7 H3 119.4
C6 C7 H3 119.4
C7 C8 C3 120.26(17)
C7 C8 H2 119.9
C3 C8 H2 119.9
C6 C9 H5 109.5
C6 C9 H6 109.5
H5 C9 H6 109.5
C6 C9 H4 109.5
H5 C9 H4 109.5
H6 C9 H4 109.5
N4 C10 C14 122.40(15)
N4 C10 C1 113.69(14)
C14 C10 C1 123.89(15)
N4 C11 C12 122.00(16)
N4 C11 H8 119.0
C12 C11 H8 119.0
C13 C12 C11 119.22(16)
C13 C12 H11 120.4
C11 C12 H11 120.4
C12 C13 C14 119.31(16)
C12 C13 H10 120.3
C14 C13 H10 120.3
C10 C14 C13 118.38(16)
C10 C14 H9 120.8
C13 C14 H9 120.8

loop_
_geom_bond_atom_site_label_1
_geom_bond_atom_site_label_2
_geom_bond_distance
Zn1 N1 2.0406(14)
Zn1 N4 2.0695(14)
Zn1 Cl1 2.1920(6)
Zn1 Cl2 2.2398(6)
N1 C2 1.344(2)
N1 C1 1.369(2)
N2 C1 1.315(2)
N2 N3 1.360(2)
N3 C2 1.340(2)
N3 H3A 0.85(3)
N4 C11 1.341(2)
N4 C10 1.355(2)
C1 C10 1.467(2)
C2 C3 1.458(2)
C3 C4 1.394(2)
C3 C8 1.396(2)
C4 C5 1.381(3)
C4 H1 0.9500
C5 C6 1.390(3)
C5 H7 0.9500
C6 C7 1.395(3)
C6 C9 1.504(2)
C7 C8 1.382(3)
C7 H3 0.9500
C8 H2 0.9500
C9 H5 0.9800
C9 H6 0.9800
C9 H4 0.9800
C10 C14 1.384(2)
C11 C12 1.388(3)
C11 H8 0.9500
C12 C13 1.381(3)
C12 H11 0.9500
C13 C14 1.393(2)
C13 H10 0.9500
C14 H9 0.9500

loop_
_geom_torsion_atom_site_label_1
_geom_torsion_atom_site_label_2
_geom_torsion_atom_site_label_3
_geom_torsion_atom_site_label_4
_geom_torsion
C1 N2 N3 C2 0.06(18)
N3 N2 C1 N1 -0.34(18)
N3 N2 C1 C10 177.50(15)
C2 N1 C1 N2 0.48(19)
Zn1 N1 C1 N2 -172.17(12)
C2 N1 C1 C10 -177.51(14)
Zn1 N1 C1 C10 9.84(18)
N2 N3 C2 N1 0.23(19)
N2 N3 C2 C3 -177.52(15)
C1 N1 C2 N3 -0.40(17)
Zn1 N1 C2 N3 167.61(15)
C1 N1 C2 C3 177.30(15)
Zn1 N1 C2 C3 -14.7(3)
N3 C2 C3 C4 -169.41(16)
N1 C2 C3 C4 13.3(3)
N3 C2 C3 C8 10.2(3)
N1 C2 C3 C8 -167.09(16)
C8 C3 C4 C5 0.1(3)
C2 C3 C4 C5 179.68(16)
C3 C4 C5 C6 -0.1(3)
C4 C5 C6 C7 0.1(3)
C4 C5 C6 C9 179.63(17)
C5 C6 C7 C8 0.1(3)
C9 C6 C7 C8 -179.45(17)
C6 C7 C8 C3 -0.2(3)
C4 C3 C8 C7 0.1(3)
C2 C3 C8 C7 -179.51(16)
C11 N4 C10 C14 -1.8(2)
Zn1 N4 C10 C14 174.54(13)
C11 N4 C10 C1 176.81(14)
Zn1 N4 C10 C1 -6.81(17)
N2 C1 C10 N4 -179.86(16)
N1 C1 C10 N4 -2.1(2)
N2 C1 C10 C14 -1.2(3)
N1 C1 C10 C14 176.50(15)
C10 N4 C11 C12 0.6(2)
Zn1 N4 C11 C12 -175.20(13)
N4 C11 C12 C13 0.7(3)
C11 C12 C13 C14 -0.8(3)
N4 C10 C14 C13 1.7(2)
C1 C10 C14 C13 -176.79(16)
C12 C13 C14 C10 -0.3(3)
